data_7252067
loop_
_publ_author_name
'Wu, Qian'
'Lu, Zhen-Zhong'
'Zhang, Rui'

_publ_section_title
;
 Copper(i) iodide complexes based on [Cu5I7]2&#x2212; units and cationic
 organic ligands for X-ray scintillation and imaging
;
_journal_name_full CrystEngComm
_journal_paper_doi 10.1039/D6CE00336B
_journal_year 2026
_chemical_formula_moiety 'C20 H38 Cu5 I7 N4 O4, 2(H2 O)'
_chemical_formula_sum 'C20 H42 Cu5 I7 N4 O6'
_chemical_formula_weight 1640.57
_space_group_crystal_system triclinic
_space_group_IT_number 2
_space_group_name_Hall '-P 1'
_space_group_name_H-M_alt 'P -1'
_atom_sites_solution_hydrogens mixed
_atom_sites_solution_primary dual
_audit_creation_date 2025-06-17
_audit_creation_method
;
Olex2 1.5
(compiled 2023.08.24 svn.re1ec1418 for OlexSys, GUI svn.r6817)
;
_audit_update_record
;
2025-11-17 deposited with the CCDC.	2026-05-20 downloaded from the CCDC.
;
_cell_angle_alpha 105.204(4)
_cell_angle_beta 90.630(5)
_cell_angle_gamma 106.351(5)
_cell_formula_units_Z 2
_cell_length_a 8.8697(7)
_cell_length_b 11.6281(9)
_cell_length_c 21.0229(16)
_cell_measurement_reflns_used 7415
_cell_measurement_temperature 223.00
_cell_measurement_theta_max 68.40
_cell_measurement_theta_min 4.10
_cell_volume 1999.3(3)
_computing_cell_refinement 'SAINT V8.40B (?, 2016)'
_computing_data_reduction 'SAINT V8.40B (?, 2016)'
_computing_molecular_graphics 'Olex2 1.5 (Dolomanov et al., 2009)'
_computing_publication_material 'Olex2 1.5 (Dolomanov et al., 2009)'
_computing_structure_refinement 'XL  (Sheldrick, 2008)'
_computing_structure_solution 'SHELXT 2018/2 (Sheldrick, 2018)'
_diffrn_ambient_temperature 223.00
_diffrn_measured_fraction_theta_full 0.966
_diffrn_measured_fraction_theta_max 0.961
_diffrn_measurement_device_type 'Bruker APEX-II CCD'
_diffrn_measurement_method '\f and \w scans'
_diffrn_radiation_type CuK\a
_diffrn_radiation_wavelength 1.54178
_diffrn_reflns_av_R_equivalents 0.0636
_diffrn_reflns_av_unetI/netI 0.0679
_diffrn_reflns_Laue_measured_fraction_full 0.966
_diffrn_reflns_Laue_measured_fraction_max 0.961
_diffrn_reflns_limit_h_max 10
_diffrn_reflns_limit_h_min -10
_diffrn_reflns_limit_k_max 13
_diffrn_reflns_limit_k_min -14
_diffrn_reflns_limit_l_max 25
_diffrn_reflns_limit_l_min -25
_diffrn_reflns_number 21555
_diffrn_reflns_point_group_measured_fraction_full 0.966
_diffrn_reflns_point_group_measured_fraction_max 0.961
_diffrn_reflns_theta_full 67.679
_diffrn_reflns_theta_max 68.469
_diffrn_reflns_theta_min 2.187
_diffrn_source_current 1.1
_diffrn_source_power 0.05500000000000001
_diffrn_source_voltage 50.0
_diffrn_standards_number 0
_exptl_absorpt_coefficient_mu 45.675
_exptl_absorpt_correction_T_max 0.075
_exptl_absorpt_correction_T_min 0.023
_exptl_absorpt_correction_type multi-scan
_exptl_absorpt_process_details
;
SADABS-2016/2 (Bruker,2016/2) was used for absorption correction.
wR2(int) was 0.1455 before and 0.0758 after correction.
The Ratio of minimum to maximum transmission is 0.5169.
The \l/2 correction factor is Not present.
;
_exptl_crystal_colour yellow
_exptl_crystal_colour_primary yellow
_exptl_crystal_density_diffrn 2.725
_exptl_crystal_description block
_exptl_crystal_F_000 1508
_exptl_crystal_size_max 0.12
_exptl_crystal_size_mid 0.11
_exptl_crystal_size_min 0.06
_refine_diff_density_max 2.059
_refine_diff_density_min -2.029
_refine_diff_density_rms 0.318
_refine_ls_extinction_method none
_refine_ls_goodness_of_fit_ref 1.006
_refine_ls_hydrogen_treatment constr
_refine_ls_matrix_type full
_refine_ls_number_parameters 379
_refine_ls_number_reflns 7050
_refine_ls_number_restraints 0
_refine_ls_restrained_S_all 1.006
_refine_ls_R_factor_all 0.0586
_refine_ls_R_factor_gt 0.0498
_refine_ls_shift/su_max 0.001
_refine_ls_shift/su_mean 0.000
_refine_ls_structure_factor_coef Fsqd
_refine_ls_weighting_details 'w=1/[\s^2^(Fo^2^)+(0.0953P)^2^] where P=(Fo^2^+2Fc^2^)/3'
_refine_ls_weighting_scheme calc
_refine_ls_wR_factor_gt 0.1378
_refine_ls_wR_factor_ref 0.1453
_reflns_Friedel_coverage 0.000
_reflns_number_gt 5861
_reflns_number_total 7050
_reflns_threshold_expression 'I > 2\s(I)'
_cod_data_source_file d6ce00336b2.cif
_cod_data_source_block cu_20240529_wq_lzz39_0m
_cod_database_code 7252067
_shelx_shelxl_version_number 2018/3
_shelx_space_group_comment
;
The symmetry employed for this shelxl refinement is uniquely defined
by the following loop, which should always be used as a source of
symmetry information in preference to the above space-group names.
They are only intended as comments.
;
_shelx_estimated_absorpt_t_max 0.170
_shelx_estimated_absorpt_t_min 0.073
_olex2_refinement_description
;
1. Fixed Uiso
 At 1.2 times of:
  All C(H,H) groups
 At 1.5 times of:
  All C(H,H,H) groups, All O(H,H) groups
2.a Riding coordinates:
 O1(H1D,H1E), O2(H2C,H2D)
2.b Secondary CH2 refined with riding coordinates:
 C2(H2A,H2B), C4(H4A,H4B), C5(H5A,H5B), C6(H6A,H6B), C7(H7A,H7B), C8(H8A,H8B),
 C9(H9A,H9B), C10(H10A,H10B), C12(H12A,H12B), C14(H14A,H14B), C15(H15A,H15B),
 C16(H16A,H16B), C17(H17A,H17B), C18(H18A,H18B), C19(H19A,H19B), C20(H20A,H20B)
2.c Me refined with riding coordinates:
 C1(H1A,H1B,H1C), C11(H11A,H11B,H11C)
;
_olex2_submission_special_instructions 'No special instructions were received'

loop_
_space_group_symop_operation_xyz
'x, y, z'
'-x, -y, -z'

loop_
_atom_site_label
_atom_site_type_symbol
_atom_site_fract_x
_atom_site_fract_y
_atom_site_fract_z
_atom_site_U_iso_or_equiv
_atom_site_adp_type
_atom_site_occupancy
_atom_site_site_symmetry_order
_atom_site_calc_flag
_atom_site_refinement_flags_posn
_atom_site_refinement_flags_adp
_atom_site_refinement_flags_occupancy
_atom_site_disorder_assembly
_atom_site_disorder_group
I1 I -0.36134(8) 1.45620(6) 0.59659(3) 0.03600(18) Uani 1 1 d . . . . .
I2 I -0.40753(8) 1.19297(6) 0.71779(3) 0.03909(19) Uani 1 1 d . . . . .
I3 I -0.21413(7) 1.85358(5) 0.72553(3) 0.02760(16) Uani 1 1 d . . . . .
I4 I -0.04165(7) 1.54586(6) 0.77086(3) 0.03151(17) Uani 1 1 d . . . . .
I5 I -0.55170(6) 1.53548(5) 0.78513(3) 0.02766(16) Uani 1 1 d . . . . .
I6 I -0.17498(11) 1.81257(7) 0.92467(3) 0.0519(2) Uani 1 1 d . . . . .
I7 I -0.31542(7) 1.42212(5) 0.93463(3) 0.02747(16) Uani 1 1 d . . . . .
Cu1 Cu -0.34189(19) 1.43153(16) 0.71962(9) 0.0449(4) Uani 1 1 d . . . . .
Cu2 Cu -0.1946(3) 1.71471(17) 0.79710(8) 0.0556(5) Uani 1 1 d . . . . .
Cu3 Cu -0.3075(3) 1.57684(17) 0.87037(10) 0.0630(6) Uani 1 1 d . . . . .
Cu4 Cu -0.21645(16) 1.35646(14) 0.81692(7) 0.0335(3) Uani 1 1 d . . . . .
Cu5 Cu -0.42167(15) 1.63335(13) 0.68938(7) 0.0296(3) Uani 1 1 d . . . . .
O3 O -0.8856(10) 1.9748(7) 0.6124(4) 0.050(2) Uani 1 1 d . . . . .
O4 O -1.1254(8) 1.8825(7) 0.5566(4) 0.0415(18) Uani 1 1 d . . . . .
O5 O 0.2178(10) 0.9398(7) 0.8122(4) 0.047(2) Uani 1 1 d . . . . .
O6 O 0.3582(12) 0.9703(7) 0.9056(4) 0.060(3) Uani 1 1 d . . . . .
N1 N -0.8469(8) 1.7303(7) 0.6003(4) 0.0238(16) Uani 1 1 d . . . . .
N2 N -0.6128(8) 1.6783(7) 0.6478(3) 0.0226(16) Uani 1 1 d . . . . .
N3 N -0.0364(8) 1.2793(6) 0.8388(3) 0.0207(15) Uani 1 1 d . . . . .
N4 N 0.1813(8) 1.1906(7) 0.8686(4) 0.0209(15) Uani 1 1 d . . . . .
C1 C -1.2992(16) 1.9853(16) 0.5309(8) 0.077(5) Uani 1 1 d . . . . .
H1A H -1.322054 2.063818 0.535871 0.115 Uiso 1 1 calc R U . . .
H1B H -1.293822 1.946891 0.484371 0.115 Uiso 1 1 calc R U . . .
H1C H -1.382023 1.930091 0.547924 0.115 Uiso 1 1 calc R U . . .
C2 C -1.1489(15) 2.0077(13) 0.5675(7) 0.056(3) Uani 1 1 d . . . . .
H2A H -1.152150 2.045976 0.614691 0.067 Uiso 1 1 calc R U . . .
H2B H -1.063401 2.062881 0.550743 0.067 Uiso 1 1 calc R U . . .
C3 C -0.9880(13) 1.8820(10) 0.5836(5) 0.037(2) Uani 1 1 d . . . . .
C4 C -0.9902(12) 1.7508(10) 0.5709(5) 0.035(2) Uani 1 1 d . . . . .
H4A H -1.000752 1.713465 0.522883 0.042 Uiso 1 1 calc R U . . .
H4B H -1.083937 1.706274 0.588420 0.042 Uiso 1 1 calc R U . . .
C5 C -0.8761(11) 1.5906(9) 0.5838(6) 0.037(3) Uani 1 1 d . . . . .
H5A H -0.879543 1.555962 0.535813 0.044 Uiso 1 1 calc R U . . .
H5B H -0.978123 1.551923 0.598166 0.044 Uiso 1 1 calc R U . . .
C6 C -0.7453(10) 1.5614(9) 0.6183(5) 0.0265(19) Uani 1 1 d . . . . .
H6A H -0.787645 1.523397 0.653294 0.032 Uiso 1 1 calc R U . . .
H6B H -0.705388 1.501509 0.586336 0.032 Uiso 1 1 calc R U . . .
C7 C -0.6962(11) 1.7840(10) 0.5714(5) 0.033(2) Uani 1 1 d . . . . .
H7A H -0.665805 1.875291 0.585943 0.040 Uiso 1 1 calc R U . . .
H7B H -0.712373 1.757223 0.522928 0.040 Uiso 1 1 calc R U . . .
C8 C -0.5661(11) 1.7379(9) 0.5948(5) 0.028(2) Uani 1 1 d . . . . .
H8A H -0.540725 1.678042 0.557363 0.034 Uiso 1 1 calc R U . . .
H8B H -0.470878 1.808572 0.610823 0.034 Uiso 1 1 calc R U . . .
C9 C -0.8237(11) 1.7825(10) 0.6742(4) 0.031(2) Uani 1 1 d . . . . .
H9A H -0.915100 1.740955 0.694228 0.037 Uiso 1 1 calc R U . . .
H9B H -0.813087 1.871927 0.686341 0.037 Uiso 1 1 calc R U . . .
C10 C -0.6727(11) 1.7609(9) 0.7000(4) 0.027(2) Uani 1 1 d . . . . .
H10A H -0.591232 1.841299 0.716474 0.032 Uiso 1 1 calc R U . . .
H10B H -0.696004 1.723963 0.736934 0.032 Uiso 1 1 calc R U . . .
C11 C 0.352(3) 0.8027(14) 0.9504(9) 0.109(8) Uani 1 1 d . . . . .
H11A H 0.349448 0.715851 0.940725 0.164 Uiso 1 1 calc R U . . .
H11B H 0.446338 0.854316 0.979285 0.164 Uiso 1 1 calc R U . . .
H11C H 0.259493 0.814116 0.972240 0.164 Uiso 1 1 calc R U . . .
C12 C 0.354(2) 0.8377(13) 0.8906(7) 0.070(4) Uani 1 1 d . . . . .
H12A H 0.259564 0.785351 0.861112 0.084 Uiso 1 1 calc R U . . .
H12B H 0.446908 0.825659 0.868175 0.084 Uiso 1 1 calc R U . . .
C13 C 0.2867(11) 1.0037(10) 0.8623(5) 0.032(2) Uani 1 1 d . . . . .
C14 C 0.3119(11) 1.1447(9) 0.8888(5) 0.029(2) Uani 1 1 d . . . . .
H14A H 0.325731 1.167465 0.937299 0.035 Uiso 1 1 calc R U . . .
H14B H 0.410093 1.188503 0.873710 0.035 Uiso 1 1 calc R U . . .
C15 C 0.1724(12) 1.1844(11) 0.7950(5) 0.035(2) Uani 1 1 d . . . . .
H15A H 0.271832 1.235734 0.784506 0.042 Uiso 1 1 calc R U . . .
H15B H 0.154245 1.098244 0.768132 0.042 Uiso 1 1 calc R U . . .
C16 C 0.0373(12) 1.2325(10) 0.7801(4) 0.030(2) Uani 1 1 d . . . . .
H16A H 0.077104 1.299503 0.758944 0.036 Uiso 1 1 calc R U . . .
H16B H -0.042586 1.164850 0.748682 0.036 Uiso 1 1 calc R U . . .
C17 C 0.0226(10) 1.1158(8) 0.8828(5) 0.026(2) Uani 1 1 d . . . . .
H17A H 0.026352 1.113247 0.929046 0.031 Uiso 1 1 calc R U . . .
H17B H -0.004370 1.030013 0.854311 0.031 Uiso 1 1 calc R U . . .
C18 C -0.1025(11) 1.1769(9) 0.8698(5) 0.029(2) Uani 1 1 d . . . . .
H18A H -0.190967 1.113886 0.840559 0.035 Uiso 1 1 calc R U . . .
H18B H -0.142846 1.210310 0.911719 0.035 Uiso 1 1 calc R U . . .
C19 C 0.2141(12) 1.3230(9) 0.9074(5) 0.032(2) Uani 1 1 d . . . . .
H19A H 0.319264 1.370943 0.900046 0.039 Uiso 1 1 calc R U . . .
H19B H 0.212588 1.328551 0.954732 0.039 Uiso 1 1 calc R U . . .
C20 C 0.0905(11) 1.3781(8) 0.8867(5) 0.026(2) Uani 1 1 d . . . . .
H20A H 0.043761 1.415375 0.925964 0.032 Uiso 1 1 calc R U . . .
H20B H 0.141047 1.444083 0.866185 0.032 Uiso 1 1 calc R U . . .
O1 O 0.2134(12) 1.2439(9) 0.6376(6) 0.076(3) Uani 1 1 d . . . . .
H1D H 0.171448 1.182865 0.660739 0.114 Uiso 1 1 d R U . . .
H1E H 0.213848 1.175135 0.603199 0.114 Uiso 1 1 d R U . . .
O2 O -0.0353(11) 1.3073(9) 0.5852(5) 0.066(3) Uani 1 1 d . . . . .
H2C H -0.125480 1.338479 0.588804 0.100 Uiso 1 1 d R U . . .
H2D H 0.018310 1.334109 0.619054 0.100 Uiso 1 1 d R U . . .

loop_
_atom_site_aniso_label
_atom_site_aniso_U_11
_atom_site_aniso_U_22
_atom_site_aniso_U_33
_atom_site_aniso_U_23
_atom_site_aniso_U_13
_atom_site_aniso_U_12
I1 0.0437(4) 0.0391(4) 0.0253(3) 0.0002(3) 0.0024(3) 0.0205(3)
I2 0.0383(4) 0.0304(4) 0.0427(4) -0.0003(3) -0.0060(3) 0.0110(3)
I3 0.0318(3) 0.0206(3) 0.0277(3) 0.0067(2) -0.0035(2) 0.0038(2)
I4 0.0296(3) 0.0312(4) 0.0387(3) 0.0190(3) 0.0039(2) 0.0079(2)
I5 0.0306(3) 0.0263(3) 0.0300(3) 0.0122(3) 0.0054(2) 0.0102(2)
I6 0.0874(6) 0.0292(4) 0.0257(3) 0.0079(3) -0.0018(3) -0.0037(4)
I7 0.0316(3) 0.0239(3) 0.0265(3) 0.0071(3) 0.0029(2) 0.0074(2)
Cu1 0.0416(9) 0.0498(11) 0.0480(9) 0.0171(9) 0.0028(7) 0.0178(8)
Cu2 0.0942(14) 0.0458(11) 0.0340(9) 0.0185(8) 0.0034(9) 0.0251(10)
Cu3 0.0927(15) 0.0360(10) 0.0566(11) 0.0240(9) -0.0084(10) 0.0034(10)
Cu4 0.0347(7) 0.0356(9) 0.0326(7) 0.0092(7) 0.0004(6) 0.0144(6)
Cu5 0.0303(7) 0.0260(8) 0.0309(7) 0.0048(6) -0.0014(6) 0.0090(6)
O3 0.054(5) 0.032(4) 0.066(6) 0.014(4) -0.009(4) 0.015(4)
O4 0.043(4) 0.046(5) 0.048(4) 0.021(4) -0.002(3) 0.023(3)
O5 0.067(5) 0.030(4) 0.041(4) -0.005(4) -0.014(4) 0.024(4)
O6 0.111(7) 0.029(4) 0.046(5) -0.001(4) -0.022(5) 0.041(5)
N1 0.029(4) 0.023(4) 0.021(4) 0.004(3) 0.002(3) 0.011(3)
N2 0.024(4) 0.021(4) 0.020(3) 0.002(3) 0.000(3) 0.005(3)
N3 0.029(4) 0.012(4) 0.023(4) 0.005(3) 0.002(3) 0.009(3)
N4 0.021(3) 0.017(4) 0.024(4) 0.003(3) -0.001(3) 0.006(3)
C1 0.061(8) 0.099(12) 0.088(11) 0.075(10) 0.013(7) 0.006(8)
C2 0.059(8) 0.075(9) 0.054(7) 0.035(7) 0.009(6) 0.036(7)
C3 0.045(6) 0.039(6) 0.036(5) 0.022(5) 0.002(5) 0.016(5)
C4 0.036(5) 0.043(6) 0.025(5) 0.010(5) -0.003(4) 0.011(5)
C5 0.027(5) 0.028(6) 0.050(6) 0.010(5) -0.013(4) 0.002(4)
C6 0.026(4) 0.020(5) 0.034(5) 0.003(4) 0.006(4) 0.012(4)
C7 0.036(5) 0.037(6) 0.028(5) 0.015(5) -0.001(4) 0.007(4)
C8 0.034(5) 0.028(5) 0.023(4) 0.008(4) 0.000(4) 0.007(4)
C9 0.038(5) 0.037(6) 0.020(4) 0.003(4) 0.006(4) 0.017(4)
C10 0.030(5) 0.024(5) 0.025(4) 0.003(4) 0.001(4) 0.011(4)
C11 0.21(2) 0.034(8) 0.081(12) 0.022(9) -0.023(14) 0.029(11)
C12 0.121(13) 0.040(8) 0.056(8) 0.007(7) -0.005(8) 0.042(8)
C13 0.033(5) 0.033(6) 0.030(5) 0.006(5) -0.001(4) 0.013(4)
C14 0.033(5) 0.015(5) 0.036(5) -0.007(4) 0.004(4) 0.016(4)
C15 0.037(5) 0.042(6) 0.033(5) 0.018(5) 0.009(4) 0.014(5)
C16 0.045(5) 0.032(6) 0.017(4) -0.001(4) 0.000(4) 0.022(4)
C17 0.024(4) 0.017(5) 0.031(5) 0.005(4) -0.003(4) -0.003(3)
C18 0.027(5) 0.019(5) 0.040(5) 0.008(4) 0.006(4) 0.004(4)
C19 0.035(5) 0.019(5) 0.040(5) 0.005(5) -0.007(4) 0.006(4)
C20 0.031(5) 0.014(5) 0.028(5) 0.000(4) -0.007(4) 0.002(4)
O1 0.067(6) 0.053(6) 0.095(8) 0.005(6) -0.011(6) 0.011(5)
O2 0.067(6) 0.072(7) 0.056(5) 0.010(5) -0.010(5) 0.023(5)

loop_
_atom_type_symbol
_atom_type_description
_atom_type_scat_dispersion_real
_atom_type_scat_dispersion_imag
_atom_type_scat_source
C C 0.0181 0.0091 'International Tables Vol C Tables 4.2.6.8 and 6.1.1.4'
H H 0.0000 0.0000 'International Tables Vol C Tables 4.2.6.8 and 6.1.1.4'
Cu Cu -1.9646 0.5888 'International Tables Vol C Tables 4.2.6.8 and 6.1.1.4'
I I -0.3257 6.8362 'International Tables Vol C Tables 4.2.6.8 and 6.1.1.4'
N N 0.0311 0.0180 'International Tables Vol C Tables 4.2.6.8 and 6.1.1.4'
O O 0.0492 0.0322 'International Tables Vol C Tables 4.2.6.8 and 6.1.1.4'

loop_
_geom_angle_atom_site_label_1
_geom_angle_atom_site_label_2
_geom_angle_atom_site_label_3
_geom_angle
_geom_angle_site_symmetry_1
_geom_angle_site_symmetry_3
_geom_angle_publ_flag
Cu5 I1 Cu1 64.95(5) . . ?
Cu4 I2 Cu1 63.05(5) . . ?
Cu2 I3 Cu5 65.91(5) . . ?
Cu1 I4 Cu4 61.35(5) . . ?
Cu2 I4 Cu1 72.58(6) . . ?
Cu2 I4 Cu4 104.75(6) . . ?
Cu3 I5 Cu1 72.01(7) . . ?
Cu3 I5 Cu5 103.58(6) . . ?
Cu5 I5 Cu1 63.99(5) . . ?
Cu3 I6 Cu2 58.10(6) . . ?
Cu3 I7 Cu4 67.56(7) . . ?
I1 Cu1 I4 107.07(6) . . ?
I1 Cu1 I5 106.20(6) . . ?
I1 Cu1 Cu4 152.54(8) . . ?
I1 Cu1 Cu5 56.44(4) . . ?
I2 Cu1 I1 111.17(7) . . ?
I2 Cu1 I4 107.75(6) . . ?
I2 Cu1 I5 110.88(6) . . ?
I2 Cu1 Cu4 57.77(5) . . ?
I2 Cu1 Cu5 151.92(7) . . ?
I4 Cu1 I5 113.74(7) . . ?
I4 Cu1 Cu4 60.01(5) . . ?
I4 Cu1 Cu5 100.22(6) . . ?
I5 Cu1 Cu4 101.26(7) . . ?
I5 Cu1 Cu5 57.75(5) . . ?
Cu4 Cu1 Cu5 144.80(8) . . ?
I3 Cu2 I4 125.06(8) . . ?
I3 Cu2 I6 116.54(8) . . ?
I3 Cu2 Cu3 152.94(12) . . ?
I3 Cu2 Cu5 58.70(5) . . ?
I4 Cu2 Cu5 103.04(7) . . ?
I6 Cu2 I4 109.64(6) . . ?
I6 Cu2 Cu5 137.99(10) . . ?
Cu3 Cu2 I4 76.70(8) . . ?
Cu3 Cu2 I6 60.63(6) . . ?
Cu3 Cu2 Cu5 103.90(9) . . ?
I5 Cu3 Cu4 100.00(7) . . ?
I6 Cu3 I5 112.24(7) . . ?
I6 Cu3 Cu4 138.64(10) . . ?
I7 Cu3 I5 118.40(7) . . ?
I7 Cu3 I6 120.28(8) . . ?
I7 Cu3 Cu2 156.74(13) . . ?
I7 Cu3 Cu4 58.30(5) . . ?
Cu2 Cu3 I5 77.24(7) . . ?
Cu2 Cu3 I6 61.26(6) . . ?
Cu2 Cu3 Cu4 104.03(10) . . ?
I2 Cu4 I4 107.77(5) . . ?
I2 Cu4 I7 121.03(6) . . ?
I2 Cu4 Cu1 59.18(5) . . ?
I2 Cu4 Cu3 114.41(6) . . ?
I4 Cu4 Cu1 58.64(5) . . ?
I4 Cu4 Cu3 70.01(6) . . ?
I7 Cu4 I4 116.11(6) . . ?
I7 Cu4 Cu1 115.38(7) . . ?
I7 Cu4 Cu3 54.14(5) . . ?
Cu1 Cu4 Cu3 68.01(6) . . ?
N3 Cu4 I2 108.2(2) . . ?
N3 Cu4 I4 100.17(19) . . ?
N3 Cu4 I7 100.9(2) . . ?
N3 Cu4 Cu1 143.1(2) . . ?
N3 Cu4 Cu3 137.3(2) . . ?
I1 Cu5 I5 108.48(5) . . ?
I1 Cu5 Cu1 58.61(5) . . ?
I1 Cu5 Cu2 110.20(7) . . ?
I3 Cu5 I1 119.16(6) . . ?
I3 Cu5 I5 117.58(5) . . ?
I3 Cu5 Cu1 118.02(6) . . ?
I3 Cu5 Cu2 55.39(4) . . ?
I5 Cu5 Cu1 58.26(5) . . ?
I5 Cu5 Cu2 72.32(5) . . ?
Cu2 Cu5 Cu1 67.90(6) . . ?
N2 Cu5 I1 106.3(2) . . ?
N2 Cu5 I3 100.1(2) . . ?
N2 Cu5 I5 102.9(2) . . ?
N2 Cu5 Cu1 141.8(2) . . ?
N2 Cu5 Cu2 142.8(2) . . ?
C3 O4 C2 115.2(9) . . ?
C13 O6 C12 117.8(9) . . ?
C4 N1 C5 106.7(7) . . ?
C4 N1 C7 113.2(7) . . ?
C7 N1 C5 107.5(8) . . ?
C9 N1 C4 112.0(7) . . ?
C9 N1 C5 108.4(7) . . ?
C9 N1 C7 108.8(7) . . ?
C6 N2 Cu5 109.9(5) . . ?
C8 N2 Cu5 112.4(6) . . ?
C8 N2 C6 107.1(7) . . ?
C8 N2 C10 109.4(7) . . ?
C10 N2 Cu5 109.8(5) . . ?
C10 N2 C6 108.2(7) . . ?
C16 N3 Cu4 112.1(5) . . ?
C16 N3 C18 109.3(7) . . ?
C16 N3 C20 107.4(7) . . ?
C18 N3 Cu4 110.4(5) . . ?
C18 N3 C20 108.0(7) . . ?
C20 N3 Cu4 109.6(5) . . ?
C14 N4 C15 112.7(8) . . ?
C14 N4 C17 111.3(7) . . ?
C17 N4 C15 107.8(7) . . ?
C19 N4 C14 107.3(7) . . ?
C19 N4 C15 108.2(7) . . ?
C19 N4 C17 109.4(7) . . ?
H1A C1 H1B 109.5 . . ?
H1A C1 H1C 109.5 . . ?
H1B C1 H1C 109.5 . . ?
C2 C1 H1A 109.5 . . ?
C2 C1 H1B 109.5 . . ?
C2 C1 H1C 109.5 . . ?
O4 C2 H2A 110.7 . . ?
O4 C2 H2B 110.7 . . ?
C1 C2 O4 105.1(12) . . ?
C1 C2 H2A 110.7 . . ?
C1 C2 H2B 110.7 . . ?
H2A C2 H2B 108.8 . . ?
O3 C3 O4 124.0(10) . . ?
O3 C3 C4 128.8(10) . . ?
O4 C3 C4 107.3(9) . . ?
N1 C4 H4A 108.4 . . ?
N1 C4 H4B 108.4 . . ?
C3 C4 N1 115.3(8) . . ?
C3 C4 H4A 108.4 . . ?
C3 C4 H4B 108.4 . . ?
H4A C4 H4B 107.5 . . ?
N1 C5 H5A 109.6 . . ?
N1 C5 H5B 109.6 . . ?
N1 C5 C6 110.1(7) . . ?
H5A C5 H5B 108.2 . . ?
C6 C5 H5A 109.6 . . ?
C6 C5 H5B 109.6 . . ?
N2 C6 C5 110.4(7) . . ?
N2 C6 H6A 109.6 . . ?
N2 C6 H6B 109.6 . . ?
C5 C6 H6A 109.6 . . ?
C5 C6 H6B 109.6 . . ?
H6A C6 H6B 108.1 . . ?
N1 C7 H7A 110.0 . . ?
N1 C7 H7B 110.0 . . ?
N1 C7 C8 108.7(7) . . ?
H7A C7 H7B 108.3 . . ?
C8 C7 H7A 110.0 . . ?
C8 C7 H7B 110.0 . . ?
N2 C8 C7 112.0(8) . . ?
N2 C8 H8A 109.2 . . ?
N2 C8 H8B 109.2 . . ?
C7 C8 H8A 109.2 . . ?
C7 C8 H8B 109.2 . . ?
H8A C8 H8B 107.9 . . ?
N1 C9 H9A 110.0 . . ?
N1 C9 H9B 110.0 . . ?
N1 C9 C10 108.6(8) . . ?
H9A C9 H9B 108.3 . . ?
C10 C9 H9A 110.0 . . ?
C10 C9 H9B 110.0 . . ?
N2 C10 C9 111.6(7) . . ?
N2 C10 H10A 109.3 . . ?
N2 C10 H10B 109.3 . . ?
C9 C10 H10A 109.3 . . ?
C9 C10 H10B 109.3 . . ?
H10A C10 H10B 108.0 . . ?
H11A C11 H11B 109.5 . . ?
H11A C11 H11C 109.5 . . ?
H11B C11 H11C 109.5 . . ?
C12 C11 H11A 109.5 . . ?
C12 C11 H11B 109.5 . . ?
C12 C11 H11C 109.5 . . ?
O6 C12 H12A 109.8 . . ?
O6 C12 H12B 109.8 . . ?
C11 C12 O6 109.3(13) . . ?
C11 C12 H12A 109.8 . . ?
C11 C12 H12B 109.8 . . ?
H12A C12 H12B 108.3 . . ?
O5 C13 O6 126.8(10) . . ?
O5 C13 C14 125.8(9) . . ?
O6 C13 C14 107.4(8) . . ?
N4 C14 C13 115.4(7) . . ?
N4 C14 H14A 108.4 . . ?
N4 C14 H14B 108.4 . . ?
C13 C14 H14A 108.4 . . ?
C13 C14 H14B 108.4 . . ?
H14A C14 H14B 107.5 . . ?
N4 C15 H15A 110.0 . . ?
N4 C15 H15B 110.0 . . ?
H15A C15 H15B 108.4 . . ?
C16 C15 N4 108.3(8) . . ?
C16 C15 H15A 110.0 . . ?
C16 C15 H15B 110.0 . . ?
N3 C16 C15 113.0(7) . . ?
N3 C16 H16A 109.0 . . ?
N3 C16 H16B 109.0 . . ?
C15 C16 H16A 109.0 . . ?
C15 C16 H16B 109.0 . . ?
H16A C16 H16B 107.8 . . ?
N4 C17 H17A 109.9 . . ?
N4 C17 H17B 109.9 . . ?
N4 C17 C18 109.0(7) . . ?
H17A C17 H17B 108.3 . . ?
C18 C17 H17A 109.9 . . ?
C18 C17 H17B 109.9 . . ?
N3 C18 C17 111.4(7) . . ?
N3 C18 H18A 109.4 . . ?
N3 C18 H18B 109.4 . . ?
C17 C18 H18A 109.4 . . ?
C17 C18 H18B 109.4 . . ?
H18A C18 H18B 108.0 . . ?
N4 C19 H19A 109.6 . . ?
N4 C19 H19B 109.6 . . ?
N4 C19 C20 110.3(7) . . ?
H19A C19 H19B 108.1 . . ?
C20 C19 H19A 109.6 . . ?
C20 C19 H19B 109.6 . . ?
N3 C20 C19 110.6(7) . . ?
N3 C20 H20A 109.5 . . ?
N3 C20 H20B 109.5 . . ?
C19 C20 H20A 109.5 . . ?
C19 C20 H20B 109.5 . . ?
H20A C20 H20B 108.1 . . ?
H1D O1 H1E 83.8 . . ?
H2C O2 H2D 109.9 . . ?

loop_
_geom_bond_atom_site_label_1
_geom_bond_atom_site_label_2
_geom_bond_distance
_geom_bond_site_symmetry_2
_geom_bond_publ_flag
I1 Cu1 2.6849(17) . ?
I1 Cu5 2.6212(16) . ?
I2 Cu1 2.6588(18) . ?
I2 Cu4 2.6191(16) . ?
I3 Cu2 2.5153(16) . ?
I3 Cu5 2.6112(14) . ?
I4 Cu1 2.6855(17) . ?
I4 Cu2 2.636(2) . ?
I4 Cu4 2.7241(16) . ?
I5 Cu1 2.6965(19) . ?
I5 Cu3 2.648(2) . ?
I5 Cu5 2.6817(15) . ?
I6 Cu2 2.6069(19) . ?
I6 Cu3 2.591(2) . ?
I7 Cu3 2.5045(17) . ?
I7 Cu4 2.6291(16) . ?
Cu1 Cu4 2.760(2) . ?
Cu1 Cu5 2.850(2) . ?
Cu2 Cu3 2.524(2) . ?
Cu2 Cu5 2.790(2) . ?
Cu3 Cu4 2.856(3) . ?
Cu4 N3 2.139(7) . ?
Cu5 N2 2.149(7) . ?
O3 C3 1.204(13) . ?
O4 C2 1.488(15) . ?
O4 C3 1.341(12) . ?
O5 C13 1.165(12) . ?
O6 C12 1.480(15) . ?
O6 C13 1.301(12) . ?
N1 C4 1.511(12) . ?
N1 C5 1.514(13) . ?
N1 C7 1.514(12) . ?
N1 C9 1.502(11) . ?
N2 C6 1.503(11) . ?
N2 C8 1.464(11) . ?
N2 C10 1.468(12) . ?
N3 C16 1.453(12) . ?
N3 C18 1.486(11) . ?
N3 C20 1.497(11) . ?
N4 C14 1.504(11) . ?
N4 C15 1.530(11) . ?
N4 C17 1.511(11) . ?
N4 C19 1.485(13) . ?
C1 H1A 0.9700 . ?
C1 H1B 0.9700 . ?
C1 H1C 0.9700 . ?
C1 C2 1.454(18) . ?
C2 H2A 0.9800 . ?
C2 H2B 0.9800 . ?
C3 C4 1.473(16) . ?
C4 H4A 0.9800 . ?
C4 H4B 0.9800 . ?
C5 H5A 0.9800 . ?
C5 H5B 0.9800 . ?
C5 C6 1.523(13) . ?
C6 H6A 0.9800 . ?
C6 H6B 0.9800 . ?
C7 H7A 0.9800 . ?
C7 H7B 0.9800 . ?
C7 C8 1.528(13) . ?
C8 H8A 0.9800 . ?
C8 H8B 0.9800 . ?
C9 H9A 0.9800 . ?
C9 H9B 0.9800 . ?
C9 C10 1.547(13) . ?
C10 H10A 0.9800 . ?
C10 H10B 0.9800 . ?
C11 H11A 0.9700 . ?
C11 H11B 0.9700 . ?
C11 H11C 0.9700 . ?
C11 C12 1.42(2) . ?
C12 H12A 0.9800 . ?
C12 H12B 0.9800 . ?
C13 C14 1.536(14) . ?
C14 H14A 0.9800 . ?
C14 H14B 0.9800 . ?
C15 H15A 0.9800 . ?
C15 H15B 0.9800 . ?
C15 C16 1.519(14) . ?
C16 H16A 0.9800 . ?
C16 H16B 0.9800 . ?
C17 H17A 0.9800 . ?
C17 H17B 0.9800 . ?
C17 C18 1.533(13) . ?
C18 H18A 0.9800 . ?
C18 H18B 0.9800 . ?
C19 H19A 0.9800 . ?
C19 H19B 0.9800 . ?
C19 C20 1.528(13) . ?
C20 H20A 0.9800 . ?
C20 H20B 0.9800 . ?
O1 H1D 0.9564 . ?
O1 H1E 0.9287 . ?
O2 H2C 0.9634 . ?
O2 H2D 0.7891 . ?

loop_
_geom_torsion_atom_site_label_1
_geom_torsion_atom_site_label_2
_geom_torsion_atom_site_label_3
_geom_torsion_atom_site_label_4
_geom_torsion
_geom_torsion_site_symmetry_1
_geom_torsion_site_symmetry_2
_geom_torsion_site_symmetry_3
_geom_torsion_site_symmetry_4
_geom_torsion_publ_flag
Cu4 N3 C16 C15 176.5(7) . . . . ?
Cu4 N3 C18 C17 177.2(6) . . . . ?
Cu4 N3 C20 C19 175.5(6) . . . . ?
Cu5 N2 C6 C5 -175.5(7) . . . . ?
Cu5 N2 C8 C7 -173.0(6) . . . . ?
Cu5 N2 C10 C9 -172.8(6) . . . . ?
O3 C3 C4 N1 2.6(17) . . . . ?
O4 C3 C4 N1 -177.5(8) . . . . ?
O5 C13 C14 N4 31.3(15) . . . . ?
O6 C13 C14 N4 -149.6(9) . . . . ?
N1 C5 C6 N2 -10.3(11) . . . . ?
N1 C7 C8 N2 -11.6(11) . . . . ?
N1 C9 C10 N2 -10.0(10) . . . . ?
N4 C15 C16 N3 4.6(12) . . . . ?
N4 C17 C18 N3 7.7(11) . . . . ?
N4 C19 C20 N3 5.9(11) . . . . ?
C2 O4 C3 O3 -3.1(15) . . . . ?
C2 O4 C3 C4 176.9(9) . . . . ?
C3 O4 C2 C1 176.7(10) . . . . ?
C4 N1 C5 C6 -173.7(8) . . . . ?
C4 N1 C7 C8 -169.8(8) . . . . ?
C4 N1 C9 C10 -178.4(7) . . . . ?
C5 N1 C4 C3 177.8(9) . . . . ?
C5 N1 C7 C8 -52.2(10) . . . . ?
C5 N1 C9 C10 64.2(9) . . . . ?
C6 N2 C8 C7 66.3(10) . . . . ?
C6 N2 C10 C9 -52.9(9) . . . . ?
C7 N1 C4 C3 -64.1(11) . . . . ?
C7 N1 C5 C6 64.6(10) . . . . ?
C7 N1 C9 C10 -52.5(10) . . . . ?
C8 N2 C6 C5 -53.1(10) . . . . ?
C8 N2 C10 C9 63.4(9) . . . . ?
C9 N1 C4 C3 59.4(11) . . . . ?
C9 N1 C5 C6 -52.9(10) . . . . ?
C9 N1 C7 C8 65.0(10) . . . . ?
C10 N2 C6 C5 64.7(9) . . . . ?
C10 N2 C8 C7 -50.8(10) . . . . ?
C12 O6 C13 O5 0(2) . . . . ?
C12 O6 C13 C14 -178.7(12) . . . . ?
C13 O6 C12 C11 -147.2(16) . . . . ?
C14 N4 C15 C16 179.9(8) . . . . ?
C14 N4 C17 C18 172.7(8) . . . . ?
C14 N4 C19 C20 177.0(8) . . . . ?
C15 N4 C14 C13 -70.1(10) . . . . ?
C15 N4 C17 C18 -63.2(10) . . . . ?
C15 N4 C19 C20 55.1(10) . . . . ?
C16 N3 C18 C17 53.5(10) . . . . ?
C16 N3 C20 C19 -62.6(9) . . . . ?
C17 N4 C14 C13 51.1(11) . . . . ?
C17 N4 C15 C16 56.7(10) . . . . ?
C17 N4 C19 C20 -62.1(9) . . . . ?
C18 N3 C16 C15 -60.8(10) . . . . ?
C18 N3 C20 C19 55.2(10) . . . . ?
C19 N4 C14 C13 170.9(8) . . . . ?
C19 N4 C15 C16 -61.5(10) . . . . ?
C19 N4 C17 C18 54.2(9) . . . . ?
C20 N3 C16 C15 56.1(10) . . . . ?
C20 N3 C18 C17 -63.0(10) . . . . ?
